data_4087832
loop_
_publ_author_name
'Jeong, Hyangsoo'
'Schrock, Richard R.'
'M\"uller, Peter'

_publ_section_title
;
 Synthesis of Molybdenum and Tungsten Alkylidene Complexes that Contain
 atert-Butylimido Ligand
;
_journal_issue 17
_journal_name_full Organometallics
_journal_page_first 4408
_journal_paper_doi 10.1021/acs.organomet.5b00633
_journal_volume 34
_journal_year 2015
_chemical_formula_sum 'C33 H45 F6 N O2 W'
_chemical_formula_weight 785.55
_space_group_crystal_system monoclinic
_space_group_IT_number 14
_space_group_name_Hall '-P 2yn'
_space_group_name_H-M_alt 'P 1 21/n 1'
_atom_sites_solution_hydrogens mixed
_atom_sites_solution_primary direct
_atom_sites_solution_secondary difmap
_audit_creation_method SHELXL-2014
_cell_angle_alpha 90
_cell_angle_beta 97.0070(10)
_cell_angle_gamma 90
_cell_formula_units_Z 4
_cell_length_a 12.8518(11)
_cell_length_b 17.2888(16)
_cell_length_c 15.1767(14)
_cell_measurement_reflns_used 9423
_cell_measurement_temperature 100(2)
_cell_measurement_theta_max 31.02
_cell_measurement_theta_min 2.21
_cell_volume 3347.0(5)
_computing_cell_refinement 'SAINT 7.46A (Bruker-AXS, 2011)'
_computing_data_collection 'APEX2 v2011.4.0 (Bruker-AXS, 2011)'
_computing_data_reduction 'SAINT 7.46A (Bruker-AXS, 2011)'
_computing_molecular_graphics 'Bruker SHELXTL'
_computing_publication_material 'Bruker SHELXTL'
_computing_structure_refinement 'SHELXL-2014 (Sheldrick, 2014)'
_computing_structure_solution 'SHELXS-97 (Sheldrick, 2008)'
_diffrn_ambient_temperature 100(2)
_diffrn_detector_area_resol_mean 8.3
_diffrn_measured_fraction_theta_full 1.000
_diffrn_measured_fraction_theta_max 1.000
_diffrn_measurement_device_type 'Bruker Smart APEX CCD'
_diffrn_measurement_method '\f and \w scans'
_diffrn_radiation_type MoK\a
_diffrn_radiation_wavelength 0.71073
_diffrn_reflns_av_R_equivalents 0.0364
_diffrn_reflns_av_unetI/netI 0.0132
_diffrn_reflns_Laue_measured_fraction_full 1.000
_diffrn_reflns_Laue_measured_fraction_max 1.000
_diffrn_reflns_limit_h_max 18
_diffrn_reflns_limit_h_min -18
_diffrn_reflns_limit_k_max 25
_diffrn_reflns_limit_k_min 0
_diffrn_reflns_limit_l_max 22
_diffrn_reflns_limit_l_min 0
_diffrn_reflns_number 175483
_diffrn_reflns_point_group_measured_fraction_full 1.000
_diffrn_reflns_point_group_measured_fraction_max 1.000
_diffrn_reflns_theta_full 25.242
_diffrn_reflns_theta_max 30.034
_diffrn_reflns_theta_min 1.984
_diffrn_source 'fine-focus sealed tube, graphite'
_exptl_absorpt_coefficient_mu 3.514
_exptl_absorpt_correction_T_max 0.746156
_exptl_absorpt_correction_T_min 0.473130
_exptl_absorpt_correction_type multi-scan
_exptl_absorpt_process_details 'TWINABS (Sheldrick, 2009)'
_exptl_crystal_colour yellow
_exptl_crystal_density_diffrn 1.559
_exptl_crystal_density_method 'not measured'
_exptl_crystal_description block
_exptl_crystal_F_000 1576
_exptl_crystal_size_max 0.380
_exptl_crystal_size_mid 0.340
_exptl_crystal_size_min 0.190
_refine_diff_density_max 0.787
_refine_diff_density_min -0.480
_refine_diff_density_rms 0.071
_refine_ls_extinction_method none
_refine_ls_goodness_of_fit_ref 1.058
_refine_ls_hydrogen_treatment mixed
_refine_ls_matrix_type full
_refine_ls_number_parameters 413
_refine_ls_number_reflns 9799
_refine_ls_number_restraints 85
_refine_ls_restrained_S_all 1.056
_refine_ls_R_factor_all 0.0191
_refine_ls_R_factor_gt 0.0158
_refine_ls_shift/su_max 0.006
_refine_ls_shift/su_mean 0.000
_refine_ls_structure_factor_coef Fsqd
_refine_ls_weighting_details 'w=1/[\s^2^(Fo^2^)+(0.0163P)^2^+2.5242P] where P=(Fo^2^+2Fc^2^)/3'
_refine_ls_weighting_scheme calc
_refine_ls_wR_factor_gt 0.0363
_refine_ls_wR_factor_ref 0.0373
_reflns_Friedel_coverage 0.000
_reflns_number_gt 8879
_reflns_number_total 9799
_reflns_threshold_expression 'I > 2\s(I)'
_cod_data_source_file om5b00633_si_001.cif
_cod_data_source_block 14018_t4
_cod_original_sg_symbol_H-M 'P 21/n'
_cod_database_code 4087832
_shelx_space_group_comment
; 
The symmetry employed for this shelxl refinement is uniquely defined 
by the following loop, which should always be used as a source of 
symmetry information in preference to the above space-group names. 
They are only intended as comments. 
;
_shelx_estimated_absorpt_t_min 0.349
_shelx_estimated_absorpt_t_max 0.555
_shelxl_version_number 2014-3

loop_
_space_group_symop_operation_xyz
'x, y, z'
'-x+1/2, y+1/2, -z+1/2'
'-x, -y, -z'
'x-1/2, -y-1/2, z-1/2'

loop_
_atom_site_label
_atom_site_type_symbol
_atom_site_fract_x
_atom_site_fract_y
_atom_site_fract_z
_atom_site_U_iso_or_equiv
_atom_site_adp_type
_atom_site_occupancy
_atom_site_site_symmetry_order
_atom_site_calc_flag
_atom_site_refinement_flags_posn
_atom_site_refinement_flags_adp
C1 C 0.49132(13) 0.25663(9) 0.70640(10) 0.0170(3) Uani 1 1 d D .
H1A H 0.4504(14) 0.2313(11) 0.6556(11) 0.020 Uiso 1 1 d D U
H1B H 0.5624(12) 0.2414(12) 0.7019(13) 0.020 Uiso 1 1 d D U
C2 C 0.45538(12) 0.22570(9) 0.79361(10) 0.0174(3) Uani 1 1 d . .
C3 C 0.35478(13) 0.26599(10) 0.81386(11) 0.0219(3) Uani 1 1 d . .
H3A H 0.3005 0.2603 0.7630 0.033 Uiso 1 1 calc R U
H3B H 0.3689 0.3211 0.8250 0.033 Uiso 1 1 calc R U
H3C H 0.3306 0.2424 0.8665 0.033 Uiso 1 1 calc R U
C4 C 0.53996(14) 0.23436(11) 0.87325(12) 0.0244(3) Uani 1 1 d . .
H4A H 0.5536 0.2894 0.8850 0.037 Uiso 1 1 calc R U
H4B H 0.6045 0.2090 0.8601 0.037 Uiso 1 1 calc R U
H4C H 0.5158 0.2102 0.9255 0.037 Uiso 1 1 calc R U
C5 C 0.43179(17) 0.13899(10) 0.77941(13) 0.0285(4) Uani 1 1 d . .
H5A H 0.4094 0.1170 0.8336 0.043 Uiso 1 1 calc R U
H5B H 0.4951 0.1123 0.7656 0.043 Uiso 1 1 calc R U
H5C H 0.3758 0.1324 0.7300 0.043 Uiso 1 1 calc R U
N1 N 0.50294(9) 0.35040(7) 0.55725(8) 0.0117(2) Uani 1 1 d . .
C6 C 0.50485(12) 0.32924(9) 0.46504(10) 0.0163(3) Uani 1 1 d . .
C7 C 0.61728(15) 0.33220(14) 0.44302(13) 0.0345(5) Uani 1 1 d . .
H7A H 0.6448 0.3848 0.4527 0.052 Uiso 1 1 calc R U
H7B H 0.6188 0.3176 0.3808 0.052 Uiso 1 1 calc R U
H7C H 0.6606 0.2961 0.4814 0.052 Uiso 1 1 calc R U
C8 C 0.4609(2) 0.24838(14) 0.45179(15) 0.0475(6) Uani 1 1 d . .
H8A H 0.5042 0.2123 0.4902 0.071 Uiso 1 1 calc R U
H8B H 0.4610 0.2331 0.3896 0.071 Uiso 1 1 calc R U
H8C H 0.3889 0.2474 0.4670 0.071 Uiso 1 1 calc R U
C9 C 0.4382(2) 0.38809(16) 0.40825(13) 0.0475(7) Uani 1 1 d . .
H9A H 0.3655 0.3849 0.4211 0.071 Uiso 1 1 calc R U
H9B H 0.4411 0.3769 0.3453 0.071 Uiso 1 1 calc R U
H9C H 0.4654 0.4403 0.4219 0.071 Uiso 1 1 calc R U
W1 W 0.50921(2) 0.37401(2) 0.66991(2) 0.00940(2) Uani 1 1 d . .
O1 O 0.53204(8) 0.39965(6) 0.79983(7) 0.01077(18) Uani 1 1 d . .
O2 O 0.40016(8) 0.45158(6) 0.66155(6) 0.01111(18) Uani 1 1 d . .
C11 C 0.55670(11) 0.47551(8) 0.80869(9) 0.0098(2) Uani 1 1 d . .
C12 C 0.65828(11) 0.50085(8) 0.79875(9) 0.0113(2) Uani 1 1 d . .
C13 C 0.68213(11) 0.57740(9) 0.81896(9) 0.0124(3) Uani 1 1 d . .
H13 H 0.7518 0.5954 0.8177 0.015 Uiso 1 1 calc R U
C14 C 0.60531(11) 0.62854(8) 0.84111(9) 0.0127(3) Uani 1 1 d D .
C15 C 0.49946(11) 0.60604(9) 0.83698(9) 0.0121(3) Uani 1 1 d . .
C16 C 0.47594(10) 0.52773(8) 0.82053(9) 0.0105(2) Uani 1 1 d . .
C17 C 0.73047(11) 0.44359(9) 0.76003(9) 0.0124(3) Uani 1 1 d . .
C18 C 0.66914(11) 0.40959(9) 0.67387(9) 0.0130(3) Uani 1 1 d D .
H18A H 0.6683(15) 0.4464(10) 0.6258(11) 0.016 Uiso 1 1 d D U
H18B H 0.7046(14) 0.3633(9) 0.6571(13) 0.016 Uiso 1 1 d D U
C19 C 0.76716(12) 0.37965(9) 0.82744(10) 0.0170(3) Uani 1 1 d . .
H19A H 0.8086 0.4027 0.8793 0.026 Uiso 1 1 calc R U
H19B H 0.8103 0.3422 0.7998 0.026 Uiso 1 1 calc R U
H19C H 0.7059 0.3534 0.8461 0.026 Uiso 1 1 calc R U
C20 C 0.82823(12) 0.48421(10) 0.73311(11) 0.0184(3) Uani 1 1 d . .
H20A H 0.8066 0.5273 0.6930 0.028 Uiso 1 1 calc R U
H20B H 0.8695 0.4472 0.7028 0.028 Uiso 1 1 calc R U
H20C H 0.8709 0.5040 0.7863 0.028 Uiso 1 1 calc R U
C21 C 0.63722(13) 0.70991(9) 0.86461(11) 0.0187(3) Uani 1 1 d D .
F1 F 0.60862(9) 0.73279(6) 0.94277(7) 0.0306(2) Uani 1 1 d D .
F2 F 0.74173(8) 0.72024(6) 0.87093(8) 0.0291(2) Uani 1 1 d D .
F3 F 0.59549(9) 0.76256(6) 0.80447(7) 0.0282(2) Uani 1 1 d D .
C22 C 0.41373(12) 0.66443(9) 0.84654(11) 0.0182(3) Uani 1 1 d . .
H22A H 0.3453 0.6410 0.8274 0.027 Uiso 1 1 calc R U
H22B H 0.4234 0.7097 0.8096 0.027 Uiso 1 1 calc R U
H22C H 0.4170 0.6804 0.9088 0.027 Uiso 1 1 calc R U
C31 C 0.33086(11) 0.46379(8) 0.72297(9) 0.0107(2) Uani 1 1 d . .
C32 C 0.22462(11) 0.44442(8) 0.69926(9) 0.0115(2) Uani 1 1 d . .
C33 C 0.16085(11) 0.44867(9) 0.76710(10) 0.0141(3) Uani 1 1 d . .
H33 H 0.0889 0.4352 0.7542 0.017 Uiso 1 1 calc R U
C34 C 0.19816(11) 0.47184(9) 0.85279(10) 0.0145(3) Uani 1 1 d D .
C35 C 0.30138(11) 0.49807(9) 0.87414(9) 0.0128(3) Uani 1 1 d . .
C36 C 0.36702(11) 0.49630(8) 0.80683(9) 0.0107(2) Uani 1 1 d . .
C37 C 0.17941(11) 0.42052(9) 0.60440(10) 0.0134(3) Uani 1 1 d . .
C38 C 0.22067(12) 0.34058(9) 0.58106(11) 0.0185(3) Uani 1 1 d . .
H38A H 0.2036 0.3026 0.6251 0.028 Uiso 1 1 calc R U
H38B H 0.2969 0.3430 0.5812 0.028 Uiso 1 1 calc R U
H38C H 0.1878 0.3251 0.5220 0.028 Uiso 1 1 calc R U
C39 C 0.20775(12) 0.48084(10) 0.53674(10) 0.0183(3) Uani 1 1 d . .
H39A H 0.2841 0.4828 0.5376 0.027 Uiso 1 1 calc R U
H39B H 0.1819 0.5318 0.5523 0.027 Uiso 1 1 calc R U
H39C H 0.1753 0.4663 0.4772 0.027 Uiso 1 1 calc R U
C40 C 0.05897(12) 0.41579(10) 0.59498(11) 0.0192(3) Uani 1 1 d . .
H40A H 0.0321 0.4041 0.5332 0.029 Uiso 1 1 calc R U
H40B H 0.0304 0.4654 0.6121 0.029 Uiso 1 1 calc R U
H40C H 0.0377 0.3748 0.6337 0.029 Uiso 1 1 calc R U
C41 C 0.12382(12) 0.47106(12) 0.92199(11) 0.0234(3) Uani 1 1 d D U
F4 F 0.02916(8) 0.44286(8) 0.89096(7) 0.0316(3) Uani 1 1 d D U
F5 F 0.15813(8) 0.42786(9) 0.99292(7) 0.0405(3) Uani 1 1 d D U
F6 F 0.10679(9) 0.54218(8) 0.95323(8) 0.0404(3) Uani 1 1 d D U
C42 C 0.34296(12) 0.52355(10) 0.96699(10) 0.0185(3) Uani 1 1 d . .
H42A H 0.3020 0.5677 0.9841 0.028 Uiso 1 1 calc R U
H42B H 0.4166 0.5387 0.9687 0.028 Uiso 1 1 calc R U
H42C H 0.3372 0.4808 1.0085 0.028 Uiso 1 1 calc R U

loop_
_atom_site_aniso_label
_atom_site_aniso_U_11
_atom_site_aniso_U_22
_atom_site_aniso_U_33
_atom_site_aniso_U_23
_atom_site_aniso_U_13
_atom_site_aniso_U_12
C1 0.0220(7) 0.0131(7) 0.0164(7) 0.0003(6) 0.0050(6) 0.0001(6)
C2 0.0209(7) 0.0140(7) 0.0175(7) 0.0032(6) 0.0032(6) -0.0007(6)
C3 0.0209(8) 0.0228(8) 0.0224(8) 0.0062(6) 0.0046(6) -0.0001(6)
C4 0.0252(8) 0.0254(9) 0.0217(8) 0.0104(7) -0.0012(6) -0.0001(7)
C5 0.0392(10) 0.0156(8) 0.0318(10) 0.0045(7) 0.0083(8) -0.0034(7)
N1 0.0125(5) 0.0112(5) 0.0115(5) 0.0001(4) 0.0021(4) -0.0002(4)
C6 0.0173(7) 0.0221(8) 0.0095(6) -0.0033(6) 0.0016(5) 0.0002(6)
C7 0.0247(9) 0.0590(14) 0.0219(9) -0.0133(9) 0.0111(7) -0.0043(9)
C8 0.0731(17) 0.0402(12) 0.0327(11) -0.0248(10) 0.0209(11) -0.0295(12)
C9 0.0531(14) 0.0762(18) 0.0130(8) 0.0074(10) 0.0032(8) 0.0345(13)
W1 0.01018(3) 0.01001(3) 0.00798(3) -0.00073(2) 0.00102(2) 0.00045(2)
O1 0.0118(4) 0.0106(4) 0.0100(4) 0.0001(4) 0.0018(4) -0.0006(4)
O2 0.0104(4) 0.0139(5) 0.0092(4) -0.0007(4) 0.0021(3) 0.0011(4)
C11 0.0111(6) 0.0113(6) 0.0066(6) -0.0004(5) -0.0001(4) -0.0004(5)
C12 0.0111(6) 0.0142(6) 0.0083(6) 0.0006(5) 0.0004(5) 0.0010(5)
C13 0.0116(6) 0.0159(7) 0.0095(6) 0.0003(5) 0.0009(5) -0.0020(5)
C14 0.0161(6) 0.0114(6) 0.0105(6) -0.0006(5) 0.0011(5) -0.0025(5)
C15 0.0139(6) 0.0126(6) 0.0096(6) -0.0008(5) 0.0013(5) 0.0011(5)
C16 0.0108(6) 0.0126(6) 0.0081(6) -0.0006(5) 0.0014(5) 0.0000(5)
C17 0.0092(6) 0.0163(7) 0.0117(6) -0.0013(5) 0.0017(5) 0.0004(5)
C18 0.0117(6) 0.0162(7) 0.0114(6) -0.0016(5) 0.0021(5) 0.0013(5)
C19 0.0147(6) 0.0202(7) 0.0158(7) 0.0000(6) -0.0001(5) 0.0057(6)
C20 0.0112(6) 0.0268(8) 0.0178(7) -0.0027(6) 0.0040(5) -0.0016(6)
C21 0.0219(7) 0.0149(7) 0.0201(7) -0.0026(6) 0.0058(6) -0.0046(6)
F1 0.0439(6) 0.0246(5) 0.0254(5) -0.0136(4) 0.0126(5) -0.0116(5)
F2 0.0218(5) 0.0207(5) 0.0452(7) -0.0088(5) 0.0050(5) -0.0103(4)
F3 0.0361(6) 0.0142(5) 0.0349(6) 0.0060(4) 0.0070(5) -0.0016(4)
C22 0.0181(7) 0.0142(7) 0.0224(8) -0.0025(6) 0.0030(6) 0.0033(6)
C31 0.0101(6) 0.0124(6) 0.0099(6) 0.0013(5) 0.0025(5) 0.0011(5)
C32 0.0109(6) 0.0120(6) 0.0115(6) 0.0009(5) 0.0007(5) -0.0001(5)
C33 0.0096(6) 0.0182(7) 0.0145(6) 0.0024(5) 0.0017(5) -0.0005(5)
C34 0.0106(6) 0.0208(7) 0.0127(6) 0.0024(6) 0.0036(5) 0.0017(5)
C35 0.0119(6) 0.0161(7) 0.0107(6) 0.0003(5) 0.0020(5) 0.0019(5)
C36 0.0099(6) 0.0115(6) 0.0107(6) 0.0003(5) 0.0011(5) 0.0013(5)
C37 0.0104(6) 0.0169(7) 0.0124(6) -0.0015(5) -0.0004(5) -0.0012(5)
C38 0.0159(7) 0.0184(7) 0.0203(7) -0.0061(6) -0.0011(6) -0.0014(6)
C39 0.0180(7) 0.0230(8) 0.0133(7) 0.0034(6) -0.0005(5) -0.0007(6)
C40 0.0115(6) 0.0283(9) 0.0170(7) -0.0039(6) -0.0022(5) -0.0013(6)
C41 0.0121(7) 0.0446(11) 0.0140(7) 0.0004(7) 0.0031(5) -0.0029(7)
F4 0.0121(4) 0.0643(8) 0.0190(5) 0.0013(5) 0.0048(4) -0.0078(5)
F5 0.0214(5) 0.0818(10) 0.0187(5) 0.0203(6) 0.0032(4) -0.0063(6)
F6 0.0290(6) 0.0605(8) 0.0353(6) -0.0191(6) 0.0184(5) 0.0005(6)
C42 0.0151(7) 0.0297(9) 0.0109(6) -0.0028(6) 0.0030(5) -0.0007(6)

loop_
_atom_type_symbol
_atom_type_description
_atom_type_scat_dispersion_real
_atom_type_scat_dispersion_imag
_atom_type_scat_source
C C 0.0033 0.0016 'International Tables Vol C Tables 4.2.6.8 and 6.1.1.4'
H H 0.0000 0.0000 'International Tables Vol C Tables 4.2.6.8 and 6.1.1.4'
N N 0.0061 0.0033 'International Tables Vol C Tables 4.2.6.8 and 6.1.1.4'
O O 0.0106 0.0060 'International Tables Vol C Tables 4.2.6.8 and 6.1.1.4'
F F 0.0171 0.0103 'International Tables Vol C Tables 4.2.6.8 and 6.1.1.4'
W W -0.8490 6.8722 'International Tables Vol C Tables 4.2.6.8 and 6.1.1.4'

loop_
_geom_angle_atom_site_label_1
_geom_angle_atom_site_label_2
_geom_angle_atom_site_label_3
_geom_angle
C2 C1 W1 127.28(11)
C2 C1 H1A 109.3(12)
W1 C1 H1A 106.6(12)
C2 C1 H1B 110.5(12)
W1 C1 H1B 96.3(12)
H1A C1 H1B 104.2(17)
C4 C2 C3 109.41(14)
C4 C2 C5 108.32(14)
C3 C2 C5 108.31(14)
C4 C2 C1 112.56(13)
C3 C2 C1 111.18(13)
C5 C2 C1 106.90(13)
C2 C3 H3A 109.5
C2 C3 H3B 109.5
H3A C3 H3B 109.5
C2 C3 H3C 109.5
H3A C3 H3C 109.5
H3B C3 H3C 109.5
C2 C4 H4A 109.5
C2 C4 H4B 109.5
H4A C4 H4B 109.5
C2 C4 H4C 109.5
H4A C4 H4C 109.5
H4B C4 H4C 109.5
C2 C5 H5A 109.5
C2 C5 H5B 109.5
H5A C5 H5B 109.5
C2 C5 H5C 109.5
H5A C5 H5C 109.5
H5B C5 H5C 109.5
C6 N1 W1 176.25(11)
N1 C6 C8 108.16(14)
N1 C6 C7 109.37(13)
C8 C6 C7 110.55(17)
N1 C6 C9 107.61(13)
C8 C6 C9 111.49(19)
C7 C6 C9 109.60(17)
C6 C7 H7A 109.5
C6 C7 H7B 109.5
H7A C7 H7B 109.5
C6 C7 H7C 109.5
H7A C7 H7C 109.5
H7B C7 H7C 109.5
C6 C8 H8A 109.5
C6 C8 H8B 109.5
H8A C8 H8B 109.5
C6 C8 H8C 109.5
H8A C8 H8C 109.5
H8B C8 H8C 109.5
C6 C9 H9A 109.5
C6 C9 H9B 109.5
H9A C9 H9B 109.5
C6 C9 H9C 109.5
H9A C9 H9C 109.5
H9B C9 H9C 109.5
N1 W1 O2 98.69(5)
N1 W1 O1 174.25(5)
O2 W1 O1 85.94(4)
N1 W1 C1 92.20(6)
O2 W1 C1 125.42(5)
O1 W1 C1 87.84(5)
N1 W1 C18 91.38(5)
O2 W1 C18 119.26(5)
O1 W1 C18 83.34(5)
C1 W1 C18 113.69(6)
C11 O1 W1 108.44(8)
C31 O2 W1 125.70(9)
O1 C11 C12 120.15(12)
O1 C11 C16 117.94(12)
C12 C11 C16 121.69(13)
C13 C12 C11 117.30(13)
C13 C12 C17 125.31(13)
C11 C12 C17 117.22(13)
C12 C13 C14 120.98(13)
C12 C13 H13 119.5
C14 C13 H13 119.5
C13 C14 C15 121.43(13)
C13 C14 C21 118.13(13)
C15 C14 C21 120.35(13)
C16 C15 C14 117.40(13)
C16 C15 C22 121.13(13)
C14 C15 C22 121.44(13)
C15 C16 C11 119.80(12)
C15 C16 C36 123.65(12)
C11 C16 C36 116.34(12)
C12 C17 C20 111.20(12)
C12 C17 C19 111.21(12)
C20 C17 C19 108.09(12)
C12 C17 C18 107.43(11)
C20 C17 C18 107.19(12)
C19 C17 C18 111.67(12)
C17 C18 W1 121.22(9)
C17 C18 H18A 110.0(11)
W1 C18 H18A 104.2(11)
C17 C18 H18B 109.0(12)
W1 C18 H18B 103.7(12)
H18A C18 H18B 107.9(16)
C17 C19 H19A 109.5
C17 C19 H19B 109.5
H19A C19 H19B 109.5
C17 C19 H19C 109.5
H19A C19 H19C 109.5
H19B C19 H19C 109.5
C17 C20 H20A 109.5
C17 C20 H20B 109.5
H20A C20 H20B 109.5
C17 C20 H20C 109.5
H20A C20 H20C 109.5
H20B C20 H20C 109.5
F1 C21 F2 106.02(13)
F1 C21 F3 105.60(13)
F2 C21 F3 105.59(12)
F1 C21 C14 113.00(13)
F2 C21 C14 112.56(13)
F3 C21 C14 113.40(13)
C15 C22 H22A 109.5
C15 C22 H22B 109.5
H22A C22 H22B 109.5
C15 C22 H22C 109.5
H22A C22 H22C 109.5
H22B C22 H22C 109.5
O2 C31 C32 118.40(12)
O2 C31 C36 119.92(12)
C32 C31 C36 121.67(12)
C33 C32 C31 115.94(13)
C33 C32 C37 121.01(12)
C31 C32 C37 123.04(12)
C34 C33 C32 122.67(13)
C34 C33 H33 118.7
C32 C33 H33 118.7
C33 C34 C35 121.24(13)
C33 C34 C41 118.37(13)
C35 C34 C41 120.35(13)
C34 C35 C36 117.44(13)
C34 C35 C42 121.81(13)
C36 C35 C42 120.67(13)
C35 C36 C31 120.16(13)
C35 C36 C16 121.87(12)
C31 C36 C16 117.96(12)
C38 C37 C39 109.84(12)
C38 C37 C40 107.58(12)
C39 C37 C40 106.94(12)
C38 C37 C32 110.78(12)
C39 C37 C32 110.41(12)
C40 C37 C32 111.17(12)
C37 C38 H38A 109.5
C37 C38 H38B 109.5
H38A C38 H38B 109.5
C37 C38 H38C 109.5
H38A C38 H38C 109.5
H38B C38 H38C 109.5
C37 C39 H39A 109.5
C37 C39 H39B 109.5
H39A C39 H39B 109.5
C37 C39 H39C 109.5
H39A C39 H39C 109.5
H39B C39 H39C 109.5
C37 C40 H40A 109.5
C37 C40 H40B 109.5
H40A C40 H40B 109.5
C37 C40 H40C 109.5
H40A C40 H40C 109.5
H40B C40 H40C 109.5
F5 C41 F4 105.96(14)
F5 C41 F6 106.15(14)
F4 C41 F6 106.04(14)
F5 C41 C34 113.03(14)
F4 C41 C34 112.60(13)
F6 C41 C34 112.49(15)
C35 C42 H42A 109.5
C35 C42 H42B 109.5
H42A C42 H42B 109.5
C35 C42 H42C 109.5
H42A C42 H42C 109.5
H42B C42 H42C 109.5

loop_
_geom_bond_atom_site_label_1
_geom_bond_atom_site_label_2
_geom_bond_distance
C1 C2 1.549(2)
C1 W1 2.1234(16)
C1 H1A 0.982(14)
C1 H1B 0.961(14)
C2 C4 1.531(2)
C2 C3 1.532(2)
C2 C5 1.539(2)
C3 H3A 0.9800
C3 H3B 0.9800
C3 H3C 0.9800
C4 H4A 0.9800
C4 H4B 0.9800
C4 H4C 0.9800
C5 H5A 0.9800
C5 H5B 0.9800
C5 H5C 0.9800
N1 C6 1.4496(18)
N1 W1 1.7501(12)
C6 C8 1.512(3)
C6 C7 1.523(2)
C6 C9 1.527(3)
C7 H7A 0.9800
C7 H7B 0.9800
C7 H7C 0.9800
C8 H8A 0.9800
C8 H8B 0.9800
C8 H8C 0.9800
C9 H9A 0.9800
C9 H9B 0.9800
C9 H9C 0.9800
W1 O2 1.9328(10)
W1 O1 2.0074(10)
W1 C18 2.1392(14)
O1 C11 1.3521(17)
O2 C31 1.3818(16)
C11 C12 1.4024(19)
C11 C16 1.4036(19)
C12 C13 1.384(2)
C12 C17 1.5229(19)
C13 C14 1.397(2)
C13 H13 0.9500
C14 C15 1.4090(19)
C14 C21 1.496(2)
C15 C16 1.403(2)
C15 C22 1.514(2)
C16 C36 1.4923(19)
C17 C20 1.537(2)
C17 C19 1.541(2)
C17 C18 1.557(2)
C18 H18A 0.968(14)
C18 H18B 0.970(14)
C19 H19A 0.9800
C19 H19B 0.9800
C19 H19C 0.9800
C20 H20A 0.9800
C20 H20B 0.9800
C20 H20C 0.9800
C21 F1 1.3435(18)
C21 F2 1.3467(18)
C21 F3 1.3528(19)
C22 H22A 0.9800
C22 H22B 0.9800
C22 H22C 0.9800
C31 C32 1.4092(19)
C31 C36 1.417(2)
C32 C33 1.3941(19)
C32 C37 1.542(2)
C33 C34 1.389(2)
C33 H33 0.9500
C34 C35 1.402(2)
C34 C41 1.504(2)
C35 C36 1.4023(19)
C35 C42 1.510(2)
C37 C38 1.537(2)
C37 C39 1.538(2)
C37 C40 1.539(2)
C38 H38A 0.9800
C38 H38B 0.9800
C38 H38C 0.9800
C39 H39A 0.9800
C39 H39B 0.9800
C39 H39C 0.9800
C40 H40A 0.9800
C40 H40B 0.9800
C40 H40C 0.9800
C41 F5 1.340(2)
C41 F4 1.3415(18)
C41 F6 1.345(2)
C42 H42A 0.9800
C42 H42B 0.9800
C42 H42C 0.9800
